data_2228437
loop_
_publ_author_name
'Han, Hongfei'
'Li, Wenjuan'
'Li, Haoyang'

_publ_section_title
;
 Bis[\m~2~-1,1-(butane-1,4-diyl)-2,3-dicyclohexylguanidinato]bis[(tetrahydrofuran)lithium](<i>Li{---</i>Li})
;
_journal_coeditor_code JJ2061
_journal_issue 12
_journal_name_full 'Acta Crystallographica Section E'
_journal_page_first m1579
_journal_paper_doi 10.1107/S1600536810046477
_journal_volume 66
_journal_year 2010
_chemical_formula_iupac '[Li2 (C17 H30 N3)2 (C4 H8 O)2]'
_chemical_formula_moiety 'C42 H76 Li2 N6 O2'
_chemical_formula_sum 'C42 H76 Li2 N6 O2'
_chemical_formula_weight 710.97
_chemical_name_systematic
;
Bis[\m~2~-1,1-(butane-1,4-diyl)-2,3-
dicyclohexylguanidinato]bis[(tetrahydrofuran)lithium](<i>Li---Li</i>)
;
_space_group_IT_number 14
_symmetry_cell_setting monoclinic
_symmetry_space_group_name_Hall '-P 2ybc'
_symmetry_space_group_name_H-M 'P 1 21/c 1'
_atom_sites_solution_hydrogens geom
_atom_sites_solution_primary direct
_atom_sites_solution_secondary difmap
_audit_creation_method SHELXL-97
_cell_angle_alpha 90.00
_cell_angle_beta 114.13(4)
_cell_angle_gamma 90.00
_cell_formula_units_Z 2
_cell_length_a 10.446(6)
_cell_length_b 21.454(15)
_cell_length_c 10.491(6)
_cell_measurement_reflns_used 1854
_cell_measurement_temperature 223(2)
_cell_measurement_theta_max 25.01
_cell_measurement_theta_min 1.90
_cell_volume 2146(2)
_computing_cell_refinement 'SAINT (Bruker, 2000)'
_computing_data_collection 'SMART (Bruker, 2000)'
_computing_data_reduction 'SAINT (Bruker, 2000)'
_computing_molecular_graphics 'SHELXTL (Sheldrick, 2008)'
_computing_publication_material 'SHELXTL (Sheldrick, 2008)'
_computing_structure_refinement 'SHELXL97 (Sheldrick, 2008)'
_computing_structure_solution 'SHELXS97 (Sheldrick, 2008)'
_diffrn_ambient_temperature 223(2)
_diffrn_measured_fraction_theta_full 0.972
_diffrn_measured_fraction_theta_max 0.972
_diffrn_measurement_device_type 'Bruker SMART CCD area-detector'
_diffrn_measurement_method '\f and \w'
_diffrn_radiation_monochromator graphite
_diffrn_radiation_source 'fine-focus sealed tube'
_diffrn_radiation_type MoK\a
_diffrn_radiation_wavelength 0.71073
_diffrn_reflns_av_R_equivalents 0.0419
_diffrn_reflns_av_sigmaI/netI 0.0575
_diffrn_reflns_limit_h_max 12
_diffrn_reflns_limit_h_min -12
_diffrn_reflns_limit_k_max 25
_diffrn_reflns_limit_k_min -25
_diffrn_reflns_limit_l_max 10
_diffrn_reflns_limit_l_min -12
_diffrn_reflns_number 8457
_diffrn_reflns_theta_full 25.01
_diffrn_reflns_theta_max 25.01
_diffrn_reflns_theta_min 1.90
_diffrn_standards_decay_% 0
_exptl_absorpt_coefficient_mu 0.067
_exptl_absorpt_correction_T_max 0.9867
_exptl_absorpt_correction_T_min 0.9802
_exptl_absorpt_correction_type multi-scan
_exptl_absorpt_process_details '(SADABS; Sheldrick, 1996)'
_exptl_crystal_colour colorless
_exptl_crystal_density_diffrn 1.100
_exptl_crystal_density_method 'not measured'
_exptl_crystal_description block
_exptl_crystal_F_000 784
_exptl_crystal_size_max 0.30
_exptl_crystal_size_mid 0.20
_exptl_crystal_size_min 0.20
_refine_diff_density_max 0.684
_refine_diff_density_min -0.608
_refine_ls_extinction_method none
_refine_ls_goodness_of_fit_ref 1.047
_refine_ls_hydrogen_treatment constr
_refine_ls_matrix_type full
_refine_ls_number_parameters 235
_refine_ls_number_reflns 3688
_refine_ls_number_restraints 0
_refine_ls_restrained_S_all 1.047
_refine_ls_R_factor_all 0.1045
_refine_ls_R_factor_gt 0.0816
_refine_ls_shift/su_max 0.000
_refine_ls_shift/su_mean 0.000
_refine_ls_structure_factor_coef Fsqd
_refine_ls_weighting_details 'calc w=1/[\s^2^(Fo^2^)+(0.1491P)^2^+0.6111P] where P=(Fo^2^+2Fc^2^)/3'
_refine_ls_weighting_scheme calc
_refine_ls_wR_factor_gt 0.2109
_refine_ls_wR_factor_ref 0.2366
_reflns_number_gt 2749
_reflns_number_total 3688
_reflns_threshold_expression I>2sigma(I)
_cod_data_source_file jj2061.cif
_cod_data_source_block I
_cod_original_sg_symbol_H-M 'P 21/c'
_cod_database_code 2228437
_cod_database_fobs_code 2228437

loop_
_symmetry_equiv_pos_as_xyz
'x, y, z'
'-x, y+1/2, -z+1/2'
'-x, -y, -z'
'x, -y-1/2, z-1/2'

loop_
_atom_site_type_symbol
_atom_site_label
_atom_site_fract_x
_atom_site_fract_y
_atom_site_fract_z
_atom_site_U_iso_or_equiv
_atom_site_adp_type
_atom_site_calc_flag
_atom_site_refinement_flags
_atom_site_occupancy
_atom_site_disorder_assembly
_atom_site_disorder_group
Li Li 1.0428(4) 0.04287(19) 0.4484(4) 0.0287(9) Uani d . 1 . .
N N1 0.8388(2) 0.03737(9) 0.4284(2) 0.0258(5) Uani d . 1 . .
N N2 0.7869(2) -0.06576(9) 0.3820(2) 0.0282(5) Uani d . 1 . .
N N3 0.6042(2) 0.00733(10) 0.2715(2) 0.0311(6) Uani d . 1 . .
O O 1.0417(2) 0.06534(9) 0.26561(19) 0.0396(5) Uani d . 1 . .
C C1 0.7440(2) -0.00756(11) 0.3611(2) 0.0245(6) Uani d . 1 . .
C C2 0.7853(2) 0.09453(10) 0.4653(3) 0.0254(6) Uani d . 1 . .
H H2 0.6822 0.0952 0.4121 0.030 Uiso calc R 1 . .
C C3 0.8457(3) 0.15283(11) 0.4260(3) 0.0316(6) Uani d . 1 . .
H H3A 0.9480 0.1527 0.4764 0.038 Uiso calc R 1 . .
H H3B 0.8232 0.1521 0.3257 0.038 Uiso calc R 1 . .
C C4 0.7868(3) 0.21241(13) 0.4613(3) 0.0442(8) Uani d . 1 . .
H H4A 0.8314 0.2486 0.4396 0.053 Uiso calc R 1 . .
H H4B 0.6858 0.2148 0.4032 0.053 Uiso calc R 1 . .
C C5 0.8114(3) 0.21468(13) 0.6146(3) 0.0465(8) Uani d . 1 . .
H H5A 0.9120 0.2188 0.6725 0.056 Uiso calc R 1 . .
H H5B 0.7639 0.2512 0.6311 0.056 Uiso calc R 1 . .
C C6 0.7565(4) 0.15618(14) 0.6565(3) 0.0476(8) Uani d . 1 . .
H H6A 0.6539 0.1553 0.6083 0.057 Uiso calc R 1 . .
H H6B 0.7811 0.1573 0.7572 0.057 Uiso calc R 1 . .
C C7 0.8164(3) 0.09684(12) 0.6211(3) 0.0359(7) Uani d . 1 . .
H H7A 0.7751 0.0603 0.6459 0.043 Uiso calc R 1 . .
H H7B 0.9180 0.0955 0.6761 0.043 Uiso calc R 1 . .
C C8 0.7020(2) -0.11505(11) 0.2911(3) 0.0284(6) Uani d . 1 . .
H H8 0.6187 -0.0960 0.2164 0.034 Uiso calc R 1 . .
C C9 0.6532(3) -0.16101(12) 0.3720(3) 0.0369(7) Uani d . 1 . .
H H9A 0.5972 -0.1388 0.4131 0.044 Uiso calc R 1 . .
H H9B 0.7352 -0.1787 0.4485 0.044 Uiso calc R 1 . .
C C10 0.5658(3) -0.21360(14) 0.2799(3) 0.0456(8) Uani d . 1 . .
H H10A 0.5389 -0.2428 0.3366 0.055 Uiso calc R 1 . .
H H10B 0.4799 -0.1964 0.2077 0.055 Uiso calc R 1 . .
C C11 0.6480(4) -0.24799(14) 0.2117(4) 0.0545(9) Uani d . 1 . .
H H11A 0.7279 -0.2693 0.2837 0.065 Uiso calc R 1 . .
H H11B 0.5879 -0.2797 0.1479 0.065 Uiso calc R 1 . .
C C12 0.7002(4) -0.20397(15) 0.1320(4) 0.0542(9) Uani d . 1 . .
H H12A 0.6200 -0.1869 0.0525 0.065 Uiso calc R 1 . .
H H12B 0.7588 -0.2270 0.0952 0.065 Uiso calc R 1 . .
C C13 0.7857(3) -0.15020(13) 0.2236(3) 0.0415(7) Uani d . 1 . .
H H13A 0.8125 -0.1213 0.1665 0.050 Uiso calc R 1 . .
H H13B 0.8718 -0.1668 0.2968 0.050 Uiso calc R 1 . .
C C14 0.5631(3) 0.05740(13) 0.1696(3) 0.0355(7) Uani d . 1 . .
H H14A 0.5720 0.0446 0.0839 0.043 Uiso calc R 1 . .
H H14B 0.6209 0.0945 0.2072 0.043 Uiso calc R 1 . .
C C15 0.4109(4) 0.0700(2) 0.1417(5) 0.0731(12) Uani d . 1 . .
H H15A 0.3945 0.1149 0.1436 0.088 Uiso calc R 1 . .
H H15B 0.3486 0.0536 0.0499 0.088 Uiso calc R 1 . .
C C16 0.3846(4) 0.0377(2) 0.2543(5) 0.0751(13) Uani d . 1 . .
H H16A 0.4007 0.0661 0.3326 0.090 Uiso calc R 1 . .
H H16B 0.2879 0.0224 0.2191 0.090 Uiso calc R 1 . .
C C17 0.4850(3) -0.01453(14) 0.2982(3) 0.0431(7) Uani d . 1 . .
H H17A 0.4439 -0.0521 0.2436 0.052 Uiso calc R 1 . .
H H17B 0.5136 -0.0238 0.3976 0.052 Uiso calc R 1 . .
C C18 1.0836(3) 0.12480(14) 0.2329(3) 0.0439(8) Uani d . 1 . .
H H18A 1.1860 0.1283 0.2730 0.053 Uiso calc R 1 . .
H H18B 1.0456 0.1586 0.2699 0.053 Uiso calc R 1 . .
C C19 1.0247(4) 0.12776(17) 0.0757(4) 0.0571(9) Uani d . 1 . .
H H19A 1.0054 0.1708 0.0421 0.069 Uiso calc R 1 . .
H H19B 1.0884 0.1085 0.0398 0.069 Uiso calc R 1 . .
C C20 0.8910(4) 0.09066(19) 0.0352(4) 0.0636(10) Uani d . 1 . .
H H20A 0.8603 0.0738 -0.0595 0.076 Uiso calc R 1 . .
H H20B 0.8156 0.1162 0.0406 0.076 Uiso calc R 1 . .
C C21 0.9332(3) 0.03918(16) 0.1427(3) 0.0501(8) Uani d . 1 . .
H H21A 0.8531 0.0260 0.1621 0.060 Uiso calc R 1 . .
H H21B 0.9685 0.0030 0.1097 0.060 Uiso calc R 1 . .

loop_
_atom_site_aniso_label
_atom_site_aniso_U_11
_atom_site_aniso_U_22
_atom_site_aniso_U_33
_atom_site_aniso_U_12
_atom_site_aniso_U_13
_atom_site_aniso_U_23
Li 0.023(2) 0.028(2) 0.032(2) -0.0009(17) 0.0092(18) 0.0017(17)
N1 0.0210(11) 0.0210(10) 0.0326(12) -0.0009(8) 0.0081(9) -0.0012(8)
N2 0.0259(11) 0.0206(11) 0.0306(12) 0.0000(8) 0.0039(9) -0.0021(8)
N3 0.0183(11) 0.0282(11) 0.0417(13) -0.0008(8) 0.0070(9) 0.0063(9)
O 0.0414(12) 0.0434(12) 0.0326(11) -0.0087(9) 0.0137(9) 0.0035(8)
C1 0.0214(13) 0.0262(13) 0.0261(13) -0.0007(10) 0.0099(10) 0.0014(10)
C2 0.0208(12) 0.0216(12) 0.0316(14) 0.0022(9) 0.0085(10) 0.0003(10)
C3 0.0350(15) 0.0244(13) 0.0347(15) -0.0012(11) 0.0134(12) 0.0015(10)
C4 0.0527(19) 0.0236(14) 0.0531(19) 0.0045(12) 0.0185(15) 0.0043(13)
C5 0.0525(19) 0.0311(15) 0.0538(19) 0.0050(13) 0.0197(15) -0.0099(13)
C6 0.062(2) 0.0454(18) 0.0457(18) 0.0076(15) 0.0319(16) -0.0051(14)
C7 0.0409(16) 0.0305(14) 0.0397(16) 0.0016(12) 0.0201(13) 0.0028(12)
C8 0.0235(13) 0.0246(13) 0.0307(14) -0.0004(10) 0.0044(11) -0.0011(10)
C9 0.0390(16) 0.0295(14) 0.0390(16) -0.0051(12) 0.0128(13) -0.0024(12)
C10 0.0472(18) 0.0338(16) 0.0488(18) -0.0121(13) 0.0124(14) -0.0023(13)
C11 0.054(2) 0.0286(16) 0.065(2) -0.0043(14) 0.0080(17) -0.0133(15)
C12 0.056(2) 0.0511(19) 0.057(2) -0.0076(16) 0.0242(17) -0.0267(16)
C13 0.0385(16) 0.0404(16) 0.0456(18) -0.0043(13) 0.0173(14) -0.0121(13)
C14 0.0298(15) 0.0366(15) 0.0327(15) 0.0005(11) 0.0052(12) 0.0041(12)
C15 0.042(2) 0.083(3) 0.088(3) 0.0260(19) 0.019(2) 0.043(2)
C16 0.042(2) 0.067(2) 0.123(4) 0.0193(18) 0.041(2) 0.034(2)
C17 0.0260(15) 0.0427(17) 0.060(2) 0.0015(12) 0.0165(14) 0.0078(14)
C18 0.0455(18) 0.0397(16) 0.0545(19) -0.0028(13) 0.0285(15) 0.0038(14)
C19 0.063(2) 0.060(2) 0.054(2) 0.0105(17) 0.0285(18) 0.0237(17)
C20 0.055(2) 0.085(3) 0.043(2) 0.0093(19) 0.0131(17) 0.0083(18)
C21 0.052(2) 0.063(2) 0.0344(16) -0.0132(16) 0.0162(15) -0.0061(15)

loop_
_atom_type_symbol
_atom_type_description
_atom_type_scat_dispersion_real
_atom_type_scat_dispersion_imag
_atom_type_scat_source
C C 0.0033 0.0016 'International Tables Vol C Tables 4.2.6.8 and 6.1.1.4'
H H 0.0000 0.0000 'International Tables Vol C Tables 4.2.6.8 and 6.1.1.4'
Li Li -0.0003 0.0001 'International Tables Vol C Tables 4.2.6.8 and 6.1.1.4'
N N 0.0061 0.0033 'International Tables Vol C Tables 4.2.6.8 and 6.1.1.4'
O O 0.0106 0.0060 'International Tables Vol C Tables 4.2.6.8 and 6.1.1.4'

loop_
_geom_angle_atom_site_label_1
_geom_angle_atom_site_label_2
_geom_angle_atom_site_label_3
_geom_angle_site_symmetry_1
_geom_angle_site_symmetry_3
_geom_angle
_geom_angle_publ_flag
O Li N2 . 3_756 117.1(2) ?
O Li N1 . . 108.7(2) ?
N2 Li N1 3_756 . 127.9(2) ?
O Li N1 . 3_756 122.7(2) ?
N2 Li N1 3_756 3_756 65.61(15) ?
N1 Li N1 . 3_756 108.94(18) ?
O Li C1 . 3_756 121.0(2) ?
N2 Li C1 3_756 3_756 32.77(10) ?
N1 Li C1 . 3_756 129.0(2) ?
N1 Li C1 3_756 3_756 33.59(10) ?
O Li Li . 3_756 138.3(3) ?
N2 Li Li 3_756 3_756 98.2(2) ?
N1 Li Li . 3_756 57.24(16) ?
N1 Li Li 3_756 3_756 51.70(16) ?
C1 Li Li 3_756 3_756 77.4(2) ?
C1 N1 C2 . . 117.2(2) ?
C1 N1 Li . . 126.8(2) ?
C2 N1 Li . . 114.63(19) ?
C1 N1 Li . 3_756 82.27(18) ?
C2 N1 Li . 3_756 133.03(19) ?
Li N1 Li . 3_756 71.06(18) ?
C1 N2 C8 . . 120.4(2) ?
C1 N2 Li . 3_756 91.93(19) ?
C8 N2 Li . 3_756 147.6(2) ?
C1 N3 C14 . . 124.9(2) ?
C1 N3 C17 . . 122.0(2) ?
C14 N3 C17 . . 111.1(2) ?
C18 O C21 . . 109.8(2) ?
C18 O Li . . 124.6(2) ?
C21 O Li . . 117.7(2) ?
N2 C1 N1 . . 117.6(2) ?
N2 C1 N3 . . 121.0(2) ?
N1 C1 N3 . . 121.5(2) ?
N2 C1 Li . 3_756 55.31(16) ?
N1 C1 Li . 3_756 64.14(16) ?
N3 C1 Li . 3_756 165.82(19) ?
N1 C2 C7 . . 111.85(19) ?
N1 C2 C3 . . 111.65(19) ?
C7 C2 C3 . . 109.3(2) ?
N1 C2 H2 . . 108.0 ?
C7 C2 H2 . . 108.0 ?
C3 C2 H2 . . 108.0 ?
C4 C3 C2 . . 111.5(2) ?
C4 C3 H3A . . 109.3 ?
C2 C3 H3A . . 109.3 ?
C4 C3 H3B . . 109.3 ?
C2 C3 H3B . . 109.3 ?
H3A C3 H3B . . 108.0 ?
C5 C4 C3 . . 111.8(2) ?
C5 C4 H4A . . 109.2 ?
C3 C4 H4A . . 109.2 ?
C5 C4 H4B . . 109.2 ?
C3 C4 H4B . . 109.2 ?
H4A C4 H4B . . 107.9 ?
C6 C5 C4 . . 111.0(2) ?
C6 C5 H5A . . 109.4 ?
C4 C5 H5A . . 109.4 ?
C6 C5 H5B . . 109.4 ?
C4 C5 H5B . . 109.4 ?
H5A C5 H5B . . 108.0 ?
C5 C6 C7 . . 112.2(2) ?
C5 C6 H6A . . 109.2 ?
C7 C6 H6A . . 109.2 ?
C5 C6 H6B . . 109.2 ?
C7 C6 H6B . . 109.2 ?
H6A C6 H6B . . 107.9 ?
C6 C7 C2 . . 110.9(2) ?
C6 C7 H7A . . 109.5 ?
C2 C7 H7A . . 109.5 ?
C6 C7 H7B . . 109.5 ?
C2 C7 H7B . . 109.5 ?
H7A C7 H7B . . 108.0 ?
N2 C8 C9 . . 111.0(2) ?
N2 C8 C13 . . 110.6(2) ?
C9 C8 C13 . . 109.0(2) ?
N2 C8 H8 . . 108.8 ?
C9 C8 H8 . . 108.8 ?
C13 C8 H8 . . 108.8 ?
C8 C9 C10 . . 112.2(2) ?
C8 C9 H9A . . 109.2 ?
C10 C9 H9A . . 109.2 ?
C8 C9 H9B . . 109.2 ?
C10 C9 H9B . . 109.2 ?
H9A C9 H9B . . 107.9 ?
C11 C10 C9 . . 110.6(3) ?
C11 C10 H10A . . 109.5 ?
C9 C10 H10A . . 109.5 ?
C11 C10 H10B . . 109.5 ?
C9 C10 H10B . . 109.5 ?
H10A C10 H10B . . 108.1 ?
C12 C11 C10 . . 111.2(3) ?
C12 C11 H11A . . 109.4 ?
C10 C11 H11A . . 109.4 ?
C12 C11 H11B . . 109.4 ?
C10 C11 H11B . . 109.4 ?
H11A C11 H11B . . 108.0 ?
C11 C12 C13 . . 112.0(3) ?
C11 C12 H12A . . 109.2 ?
C13 C12 H12A . . 109.2 ?
C11 C12 H12B . . 109.2 ?
C13 C12 H12B . . 109.2 ?
H12A C12 H12B . . 107.9 ?
C12 C13 C8 . . 111.4(2) ?
C12 C13 H13A . . 109.3 ?
C8 C13 H13A . . 109.3 ?
C12 C13 H13B . . 109.3 ?
C8 C13 H13B . . 109.3 ?
H13A C13 H13B . . 108.0 ?
N3 C14 C15 . . 104.2(2) ?
N3 C14 H14A . . 110.9 ?
C15 C14 H14A . . 110.9 ?
N3 C14 H14B . . 110.9 ?
C15 C14 H14B . . 110.9 ?
H14A C14 H14B . . 108.9 ?
C16 C15 C14 . . 106.5(3) ?
C16 C15 H15A . . 110.4 ?
C14 C15 H15A . . 110.4 ?
C16 C15 H15B . . 110.4 ?
C14 C15 H15B . . 110.4 ?
H15A C15 H15B . . 108.6 ?
C17 C16 C15 . . 105.2(3) ?
C17 C16 H16A . . 110.7 ?
C15 C16 H16A . . 110.7 ?
C17 C16 H16B . . 110.7 ?
C15 C16 H16B . . 110.7 ?
H16A C16 H16B . . 108.8 ?
C16 C17 N3 . . 104.4(3) ?
C16 C17 H17A . . 110.9 ?
N3 C17 H17A . . 110.9 ?
C16 C17 H17B . . 110.9 ?
N3 C17 H17B . . 110.9 ?
H17A C17 H17B . . 108.9 ?
O C18 C19 . . 105.7(3) ?
O C18 H18A . . 110.6 ?
C19 C18 H18A . . 110.6 ?
O C18 H18B . . 110.6 ?
C19 C18 H18B . . 110.6 ?
H18A C18 H18B . . 108.7 ?
C20 C19 C18 . . 101.7(3) ?
C20 C19 H19A . . 111.4 ?
C18 C19 H19A . . 111.4 ?
C20 C19 H19B . . 111.4 ?
C18 C19 H19B . . 111.4 ?
H19A C19 H19B . . 109.3 ?
C19 C20 C21 . . 102.8(3) ?
C19 C20 H20A . . 111.2 ?
C21 C20 H20A . . 111.2 ?
C19 C20 H20B . . 111.2 ?
C21 C20 H20B . . 111.2 ?
H20A C20 H20B . . 109.1 ?
O C21 C20 . . 105.5(3) ?
O C21 H21A . . 110.6 ?
C20 C21 H21A . . 110.6 ?
O C21 H21B . . 110.6 ?
C20 C21 H21B . . 110.6 ?
H21A C21 H21B . . 108.8 ?

loop_
_geom_bond_atom_site_label_1
_geom_bond_atom_site_label_2
_geom_bond_site_symmetry_2
_geom_bond_distance
_geom_bond_publ_flag
Li O . 1.973(5) y
Li N2 3_756 1.997(5) y
Li N1 . 2.057(5) y
Li N1 3_756 2.204(5) y
Li C1 3_756 2.427(5) ?
Li Li 3_756 2.479(8) ?
N1 C1 . 1.355(3) ?
N1 C2 . 1.464(3) ?
N1 Li 3_756 2.204(5) ?
N2 C1 . 1.314(3) ?
N2 C8 . 1.457(3) ?
N2 Li 3_756 1.997(5) ?
N3 C1 . 1.413(3) ?
N3 C14 . 1.451(3) ?
N3 C17 . 1.461(4) ?
O C18 . 1.435(4) ?
O C21 . 1.438(4) ?
C1 Li 3_756 2.427(5) ?
C2 C7 . 1.532(4) ?
C2 C3 . 1.531(3) ?
C2 H2 . 0.9900 ?
C3 C4 . 1.528(4) ?
C3 H3A . 0.9800 ?
C3 H3B . 0.9800 ?
C4 C5 . 1.523(5) ?
C4 H4A . 0.9800 ?
C4 H4B . 0.9800 ?
C5 C6 . 1.518(4) ?
C5 H5A . 0.9800 ?
C5 H5B . 0.9800 ?
C6 C7 . 1.530(4) ?
C6 H6A . 0.9800 ?
C6 H6B . 0.9800 ?
C7 H7A . 0.9800 ?
C7 H7B . 0.9800 ?
C8 C9 . 1.519(4) ?
C8 C13 . 1.529(4) ?
C8 H8 . 0.9900 ?
C9 C10 . 1.522(4) ?
C9 H9A . 0.9800 ?
C9 H9B . 0.9800 ?
C10 C11 . 1.515(5) ?
C10 H10A . 0.9800 ?
C10 H10B . 0.9800 ?
C11 C12 . 1.504(5) ?
C11 H11A . 0.9800 ?
C11 H11B . 0.9800 ?
C12 C13 . 1.533(4) ?
C12 H12A . 0.9800 ?
C12 H12B . 0.9800 ?
C13 H13A . 0.9800 ?
C13 H13B . 0.9800 ?
C14 C15 . 1.518(4) ?
C14 H14A . 0.9800 ?
C14 H14B . 0.9800 ?
C15 C16 . 1.489(6) ?
C15 H15A . 0.9800 ?
C15 H15B . 0.9800 ?
C16 C17 . 1.475(5) ?
C16 H16A . 0.9800 ?
C16 H16B . 0.9800 ?
C17 H17A . 0.9800 ?
C17 H17B . 0.9800 ?
C18 C19 . 1.507(5) ?
C18 H18A . 0.9800 ?
C18 H18B . 0.9800 ?
C19 C20 . 1.510(5) ?
C19 H19A . 0.9800 ?
C19 H19B . 0.9800 ?
C20 C21 . 1.510(5) ?
C20 H20A . 0.9800 ?
C20 H20B . 0.9800 ?
C21 H21A . 0.9800 ?
C21 H21B . 0.9800 ?

loop_
_geom_torsion_atom_site_label_1
_geom_torsion_atom_site_label_2
_geom_torsion_atom_site_label_3
_geom_torsion_atom_site_label_4
_geom_torsion_site_symmetry_1
_geom_torsion_site_symmetry_2
_geom_torsion_site_symmetry_3
_geom_torsion_site_symmetry_4
_geom_torsion
_geom_torsion_publ_flag
O Li N1 C1 . . . . 71.7(3) ?
N2 Li N1 C1 3_756 . . . -137.6(3) ?
N1 Li N1 C1 3_756 . . . -64.2(3) ?
C1 Li N1 C1 3_756 . . . -95.4(3) ?
Li Li N1 C1 3_756 . . . -64.2(3) ?
O Li N1 C2 . . . . -94.5(2) ?
N2 Li N1 C2 3_756 . . . 56.1(3) ?
N1 Li N1 C2 3_756 . . . 129.5(2) ?
C1 Li N1 C2 3_756 . . . 98.3(3) ?
Li Li N1 C2 3_756 . . . 129.5(2) ?
O Li N1 Li . . . 3_756 136.0(3) ?
N2 Li N1 Li 3_756 . . 3_756 -73.4(3) ?
N1 Li N1 Li 3_756 . . 3_756 0.0 ?
C1 Li N1 Li 3_756 . . 3_756 -31.19(16) ?
N2 Li O C18 3_756 . . . -45.7(3) ?
N1 Li O C18 . . . . 108.6(3) ?
N1 Li O C18 3_756 . . . -122.8(3) ?
C1 Li O C18 3_756 . . . -83.0(3) ?
Li Li O C18 3_756 . . . 170.0(4) ?
N2 Li O C21 3_756 . . . 168.5(2) ?
N1 Li O C21 . . . . -37.3(3) ?
N1 Li O C21 3_756 . . . 91.4(3) ?
C1 Li O C21 3_756 . . . 131.1(3) ?
Li Li O C21 3_756 . . . 24.1(5) ?
C8 N2 C1 N1 . . . . -166.2(2) ?
Li N2 C1 N1 3_756 . . . 16.4(2) ?
C8 N2 C1 N3 . . . . 13.7(3) ?
Li N2 C1 N3 3_756 . . . -163.7(2) ?
C8 N2 C1 Li . . . 3_756 177.4(3) ?
C2 N1 C1 N2 . . . . -149.7(2) ?
Li N1 C1 N2 . . . . 44.3(3) ?
Li N1 C1 N2 3_756 . . . -14.9(2) ?
C2 N1 C1 N3 . . . . 30.4(3) ?
Li N1 C1 N3 . . . . -135.6(2) ?
Li N1 C1 N3 3_756 . . . 165.1(2) ?
C2 N1 C1 Li . . . 3_756 -134.8(2) ?
Li N1 C1 Li . . . 3_756 59.3(3) ?
C14 N3 C1 N2 . . . . -136.5(3) ?
C17 N3 C1 N2 . . . . 61.1(3) ?
C14 N3 C1 N1 . . . . 43.4(4) ?
C17 N3 C1 N1 . . . . -118.9(3) ?
C14 N3 C1 Li . . . 3_756 153.1(7) ?
C17 N3 C1 Li . . . 3_756 -9.3(9) ?
C1 N1 C2 C7 . . . . 104.0(2) ?
Li N1 C2 C7 . . . . -88.3(2) ?
Li N1 C2 C7 3_756 . . . -1.8(3) ?
C1 N1 C2 C3 . . . . -133.2(2) ?
Li N1 C2 C3 . . . . 34.5(3) ?
Li N1 C2 C3 3_756 . . . 121.0(2) ?
N1 C2 C3 C4 . . . . 178.6(2) ?
C7 C2 C3 C4 . . . . -57.2(3) ?
C2 C3 C4 C5 . . . . 55.9(3) ?
C3 C4 C5 C6 . . . . -53.3(4) ?
C4 C5 C6 C7 . . . . 53.9(4) ?
C5 C6 C7 C2 . . . . -56.6(3) ?
N1 C2 C7 C6 . . . . -178.7(2) ?
C3 C2 C7 C6 . . . . 57.2(3) ?
C1 N2 C8 C9 . . . . -116.5(3) ?
Li N2 C8 C9 3_756 . . . 58.7(4) ?
C1 N2 C8 C13 . . . . 122.5(3) ?
Li N2 C8 C13 3_756 . . . -62.4(4) ?
N2 C8 C9 C10 . . . . -179.2(2) ?
C13 C8 C9 C10 . . . . -57.2(3) ?
C8 C9 C10 C11 . . . . 57.5(3) ?
C9 C10 C11 C12 . . . . -55.1(3) ?
C10 C11 C12 C13 . . . . 54.6(4) ?
C11 C12 C13 C8 . . . . -55.4(4) ?
N2 C8 C13 C12 . . . . 177.7(2) ?
C9 C8 C13 C12 . . . . 55.5(3) ?
C1 N3 C14 C15 . . . . -159.4(3) ?
C17 N3 C14 C15 . . . . 4.6(3) ?
N3 C14 C15 C16 . . . . 13.9(4) ?
C14 C15 C16 C17 . . . . -27.0(5) ?
C15 C16 C17 N3 . . . . 29.2(4) ?
C1 N3 C17 C16 . . . . 143.2(3) ?
C14 N3 C17 C16 . . . . -21.4(4) ?
C21 O C18 C19 . . . . -14.8(3) ?
Li O C18 C19 . . . . -162.9(2) ?
O C18 C19 C20 . . . . 32.7(3) ?
C18 C19 C20 C21 . . . . -37.6(3) ?
C18 O C21 C20 . . . . -9.5(3) ?
Li O C21 C20 . . . . 141.2(3) ?
C19 C20 C21 O . . . . 29.7(3) ?
